data_4066220
loop_
_publ_author_name
'Chen, Shuli'
'Ng, Joseph Kok-Peng'
'Pullarkat, Sumod A.'
'Liu, Fengli'
'Li, Yongxin'
'Leung, Pak-Hing'

_publ_section_title
;
 Asymmetric Synthesis of New Diphosphines and Pyridylphosphines via a
 Kinetic Resolution Process Promoted and Controlled by a Chiral
 Palladacycle
;
_journal_issue 15
_journal_name_full Organometallics
_journal_page_first 3374
_journal_paper_doi 10.1021/om100358g
_journal_volume 29
_journal_year 2010
_chemical_formula_moiety 'C15 H18 Cl2 N P Pd'
_chemical_formula_sum 'C15 H18 Cl2 N P Pd'
_chemical_formula_weight 420.57
_chemical_name_systematic
;

 ?

;
_space_group_IT_number 4
_symmetry_cell_setting monoclinic
_symmetry_space_group_name_Hall 'P 2yb'
_symmetry_space_group_name_H-M 'P 1 21 1'
_atom_sites_solution_hydrogens geom
_atom_sites_solution_primary direct
_atom_sites_solution_secondary difmap
_audit_creation_method SHELXL-97
_cell_angle_alpha 90.00
_cell_angle_beta 98.478(6)
_cell_angle_gamma 90.00
_cell_formula_units_Z 4
_cell_length_a 10.1398(12)
_cell_length_b 8.5738(9)
_cell_length_c 19.062(2)
_cell_measurement_reflns_used 7077
_cell_measurement_temperature 173(2)
_cell_measurement_theta_max 31.05
_cell_measurement_theta_min 2.74
_cell_volume 1639.1(3)
_computing_cell_refinement 'Bruker SMART'
_computing_data_collection 'Bruker SMART'
_computing_data_reduction 'Bruker SAINT'
_computing_molecular_graphics 'Bruker SHELXTL'
_computing_publication_material 'Bruker SHELXTL'
_computing_structure_refinement 'SHELXL-97 (Sheldrick, 1997)'
_computing_structure_solution 'SHELXS-97 (Sheldrick, 1990)'
_diffrn_ambient_temperature 173(2)
_diffrn_measured_fraction_theta_full 0.992
_diffrn_measured_fraction_theta_max 0.992
_diffrn_measurement_device_type 'CCD area detector'
_diffrn_measurement_method 'phi and omega scans'
_diffrn_radiation_monochromator graphite
_diffrn_radiation_source 'fine-focus sealed tube'
_diffrn_radiation_type MoK\a
_diffrn_radiation_wavelength 0.71073
_diffrn_reflns_av_R_equivalents 0.0392
_diffrn_reflns_av_sigmaI/netI 0.0406
_diffrn_reflns_limit_h_max 14
_diffrn_reflns_limit_h_min -14
_diffrn_reflns_limit_k_max 12
_diffrn_reflns_limit_k_min -12
_diffrn_reflns_limit_l_max 27
_diffrn_reflns_limit_l_min -27
_diffrn_reflns_number 30177
_diffrn_reflns_theta_full 31.15
_diffrn_reflns_theta_max 31.15
_diffrn_reflns_theta_min 1.08
_exptl_absorpt_coefficient_mu 1.545
_exptl_absorpt_correction_T_max 0.9130
_exptl_absorpt_correction_T_min 0.5770
_exptl_absorpt_correction_type multi-scan
_exptl_absorpt_process_details sadabs
_exptl_crystal_colour yellow
_exptl_crystal_density_diffrn 1.704
_exptl_crystal_density_method 'not measured'
_exptl_crystal_description needle
_exptl_crystal_F_000 840
_exptl_crystal_size_max 0.40
_exptl_crystal_size_mid 0.10
_exptl_crystal_size_min 0.06
_refine_diff_density_max 0.658
_refine_diff_density_min -0.799
_refine_diff_density_rms 0.174
_refine_ls_abs_structure_details 'Flack H D (1983), Acta Cryst. A39, 876-881'
_refine_ls_abs_structure_Flack 0.00(2)
_refine_ls_extinction_method none
_refine_ls_goodness_of_fit_ref 1.105
_refine_ls_hydrogen_treatment constr
_refine_ls_matrix_type full
_refine_ls_number_parameters 363
_refine_ls_number_reflns 10007
_refine_ls_number_restraints 1
_refine_ls_restrained_S_all 1.105
_refine_ls_R_factor_all 0.0275
_refine_ls_R_factor_gt 0.0249
_refine_ls_shift/su_max 0.001
_refine_ls_shift/su_mean 0.000
_refine_ls_structure_factor_coef Fsqd
_refine_ls_weighting_details 'calc w=1/[\s^2^(Fo^2^)+(0.0520P)^2^+0.3154P] where P=(Fo^2^+2Fc^2^)/3'
_refine_ls_weighting_scheme calc
_refine_ls_wR_factor_gt 0.0746
_refine_ls_wR_factor_ref 0.0904
_reflns_number_gt 9617
_reflns_number_total 10007
_reflns_threshold_expression >2sigma(I)
_cod_data_source_file om100358g_si_001.cif
_cod_data_source_block leung424
_cod_depositor_comments
;
The following automatic conversions were performed:

'_symmetry_cell_setting' value 'Monoclinic' changed to 'monoclinic'
according to /home/saulius/struct/CIF-dictionaries/cif_core.dic
dictionary named 'cif_core.dic' version 2.4.1 from 2010-06-29.

Automatic conversion script
Id: cif_fix_values 1715 2011-07-08 13:25:40Z adriana 
;
_cod_original_sg_symbol_H-M P2(1)
_cod_database_code 4066220

loop_
_symmetry_equiv_pos_as_xyz
'x, y, z'
'-x, y+1/2, -z'

loop_
_atom_site_label
_atom_site_type_symbol
_atom_site_fract_x
_atom_site_fract_y
_atom_site_fract_z
_atom_site_U_iso_or_equiv
_atom_site_adp_type
_atom_site_occupancy
_atom_site_symmetry_multiplicity
_atom_site_calc_flag
_atom_site_refinement_flags
Pd1 Pd 0.81893(2) 0.18458(2) 0.908161(12) 0.01707(5) Uani 1 1 d .
Pd1B Pd 0.77270(2) 0.56628(3) 0.459116(11) 0.01724(5) Uani 1 1 d .
C1 C 0.6138(4) 0.2787(5) 1.03342(19) 0.0305(7) Uani 1 1 d .
H1A H 0.5475 0.3556 1.0450 0.037 Uiso 1 1 calc R
H1B H 0.5684 0.1765 1.0261 0.037 Uiso 1 1 calc R
C2 C 0.7249(5) 0.2659(6) 1.0960(2) 0.0425(10) Uani 1 1 d .
H2A H 0.7904 0.1887 1.0854 0.064 Uiso 1 1 calc R
H2B H 0.6874 0.2334 1.1382 0.064 Uiso 1 1 calc R
H2C H 0.7685 0.3675 1.1047 0.064 Uiso 1 1 calc R
C3 C 0.5196(3) 0.3652(4) 0.88809(19) 0.0252(6) Uani 1 1 d .
C4 C 0.3988(4) 0.3040(5) 0.9003(2) 0.0309(7) Uani 1 1 d .
H4 H 0.3935 0.2494 0.9431 0.037 Uiso 1 1 calc R
C5 C 0.2851(4) 0.3215(6) 0.8503(2) 0.0374(9) Uani 1 1 d .
H5 H 0.2025 0.2796 0.8593 0.045 Uiso 1 1 calc R
C6 C 0.2921(4) 0.3993(5) 0.7881(2) 0.0370(9) Uani 1 1 d .
H6 H 0.2143 0.4113 0.7541 0.044 Uiso 1 1 calc R
C7 C 0.4109(5) 0.4596(7) 0.7748(3) 0.0478(12) Uani 1 1 d .
H7 H 0.4157 0.5130 0.7316 0.057 Uiso 1 1 calc R
C8 C 0.5246(4) 0.4428(6) 0.8246(3) 0.0432(10) Uani 1 1 d .
H8 H 0.6069 0.4849 0.8152 0.052 Uiso 1 1 calc R
C9 C 0.7466(4) 0.5314(4) 0.9681(2) 0.0278(7) Uani 1 1 d .
H9A H 0.6909 0.6095 0.9392 0.033 Uiso 1 1 calc R
H9B H 0.7470 0.5583 1.0187 0.033 Uiso 1 1 calc R
C10 C 0.8903(3) 0.5410(4) 0.95103(19) 0.0271(7) Uani 1 1 d .
H10A H 0.9273 0.6455 0.9643 0.033 Uiso 1 1 calc R
H10B H 0.9462 0.4627 0.9797 0.033 Uiso 1 1 calc R
C11 C 0.8961(3) 0.5125(4) 0.8739(2) 0.0229(6) Uani 1 1 d .
C12 C 0.9271(4) 0.6309(5) 0.8286(2) 0.0323(8) Uani 1 1 d .
H12 H 0.9517 0.7313 0.8471 0.039 Uiso 1 1 calc R
C13 C 0.9221(4) 0.6024(5) 0.7576(2) 0.0394(10) Uani 1 1 d .
H13 H 0.9409 0.6835 0.7266 0.047 Uiso 1 1 calc R
C14 C 0.8899(5) 0.4561(5) 0.7317(2) 0.0404(10) Uani 1 1 d .
H14 H 0.8879 0.4340 0.6827 0.049 Uiso 1 1 calc R
C15 C 0.8603(4) 0.3403(5) 0.77811(19) 0.0311(7) Uani 1 1 d .
H15 H 0.8372 0.2390 0.7602 0.037 Uiso 1 1 calc R
C1B C 0.8825(3) 0.4947(4) 0.29800(18) 0.0247(7) Uani 1 1 d .
H1B1 H 0.8784 0.4194 0.2584 0.030 Uiso 1 1 calc R
H1B2 H 0.8494 0.5964 0.2781 0.030 Uiso 1 1 calc R
C2B C 1.0274(4) 0.5126(5) 0.3331(2) 0.0313(8) Uani 1 1 d .
H2B1 H 1.0342 0.5997 0.3667 0.047 Uiso 1 1 calc R
H2B2 H 1.0840 0.5333 0.2967 0.047 Uiso 1 1 calc R
H2B3 H 1.0568 0.4163 0.3583 0.047 Uiso 1 1 calc R
C3B C 0.6119(3) 0.4071(4) 0.30847(18) 0.0215(6) Uani 1 1 d .
C4B C 0.5761(5) 0.4955(6) 0.2482(3) 0.0491(13) Uani 1 1 d .
H4B H 0.6384 0.5664 0.2333 0.059 Uiso 1 1 calc R
C5B C 0.4508(5) 0.4821(7) 0.2093(4) 0.068(2) Uani 1 1 d .
H5B H 0.4277 0.5434 0.1679 0.081 Uiso 1 1 calc R
C6B C 0.3591(4) 0.3809(6) 0.2301(3) 0.0459(11) Uani 1 1 d .
H6B H 0.2728 0.3728 0.2031 0.055 Uiso 1 1 calc R
C7B C 0.3923(4) 0.2903(5) 0.2902(2) 0.0348(8) Uani 1 1 d .
H7B H 0.3294 0.2193 0.3045 0.042 Uiso 1 1 calc R
C8B C 0.5182(4) 0.3042(5) 0.32948(19) 0.0299(7) Uani 1 1 d .
H8B H 0.5411 0.2431 0.3711 0.036 Uiso 1 1 calc R
C9B C 0.8329(4) 0.2296(4) 0.3852(2) 0.0254(7) Uani 1 1 d .
H9B1 H 0.7607 0.1548 0.3685 0.031 Uiso 1 1 calc R
H9B2 H 0.9096 0.2047 0.3604 0.031 Uiso 1 1 calc R
C10B C 0.8752(3) 0.2072(4) 0.46496(18) 0.0244(6) Uani 1 1 d .
H10C H 0.9115 0.1007 0.4740 0.029 Uiso 1 1 calc R
H10D H 0.9468 0.2824 0.4821 0.029 Uiso 1 1 calc R
C11B C 0.7601(3) 0.2306(4) 0.50559(18) 0.0218(6) Uani 1 1 d .
C12B C 0.7088(4) 0.1053(5) 0.5400(2) 0.0355(9) Uani 1 1 d .
H12B H 0.7461 0.0040 0.5382 0.043 Uiso 1 1 calc R
C13B C 0.6038(5) 0.1305(6) 0.5766(3) 0.0471(12) Uani 1 1 d .
H13B H 0.5682 0.0466 0.6005 0.057 Uiso 1 1 calc R
C14B C 0.5498(4) 0.2782(6) 0.5787(2) 0.0406(10) Uani 1 1 d .
H14B H 0.4773 0.2975 0.6039 0.049 Uiso 1 1 calc R
C15B C 0.6039(4) 0.3969(5) 0.54333(19) 0.0299(7) Uani 1 1 d .
H15B H 0.5670 0.4986 0.5441 0.036 Uiso 1 1 calc R
Cl1 Cl 0.75506(10) -0.02854(10) 0.96762(6) 0.0327(2) Uani 1 1 d .
Cl2 Cl 0.98833(8) 0.04054(9) 0.86388(4) 0.02590(16) Uani 1 1 d .
Cl1B Cl 0.82076(10) 0.79040(11) 0.40109(5) 0.03043(19) Uani 1 1 d .
Cl2B Cl 0.78474(9) 0.69895(11) 0.56863(4) 0.03015(17) Uani 1 1 d .
N1 N 0.8637(3) 0.3685(4) 0.84806(15) 0.0220(5) Uani 1 1 d .
N1B N 0.7070(3) 0.3732(3) 0.50778(14) 0.0205(5) Uani 1 1 d .
P1 P 0.67076(8) 0.33694(10) 0.95103(5) 0.02100(15) Uani 1 1 d .
P1B P 0.77494(8) 0.42693(9) 0.36057(4) 0.01818(14) Uani 1 1 d .

loop_
_atom_site_aniso_label
_atom_site_aniso_U_11
_atom_site_aniso_U_22
_atom_site_aniso_U_33
_atom_site_aniso_U_23
_atom_site_aniso_U_13
_atom_site_aniso_U_12
Pd1 0.02012(10) 0.01413(9) 0.01729(10) 0.00115(8) 0.00384(7) -0.00074(8)
Pd1B 0.02270(10) 0.01448(9) 0.01495(10) 0.00021(8) 0.00411(7) -0.00064(8)
C1 0.0311(17) 0.040(2) 0.0221(17) 0.0057(14) 0.0110(13) -0.0022(15)
C2 0.046(2) 0.057(3) 0.0241(19) 0.0059(18) 0.0047(16) -0.010(2)
C3 0.0241(15) 0.0267(15) 0.0257(16) 0.0023(13) 0.0074(12) 0.0014(12)
C4 0.0306(17) 0.0351(19) 0.0285(18) -0.0012(15) 0.0091(14) -0.0052(15)
C5 0.0253(17) 0.044(2) 0.043(2) -0.0107(19) 0.0069(15) -0.0028(16)
C6 0.0343(19) 0.0345(19) 0.040(2) -0.0044(16) -0.0017(16) 0.0068(15)
C7 0.040(2) 0.059(3) 0.043(3) 0.018(2) 0.0003(19) 0.009(2)
C8 0.0269(18) 0.057(3) 0.046(3) 0.021(2) 0.0067(17) 0.0005(18)
C9 0.0311(17) 0.0263(18) 0.0282(17) -0.0069(13) 0.0120(14) 0.0003(13)
C10 0.0254(15) 0.0264(16) 0.0289(17) -0.0064(13) 0.0014(12) -0.0036(12)
C11 0.0164(13) 0.0213(14) 0.0309(18) 0.0035(12) 0.0038(12) 0.0005(11)
C12 0.0278(17) 0.0230(15) 0.047(2) 0.0111(15) 0.0088(15) -0.0004(13)
C13 0.039(2) 0.039(2) 0.044(2) 0.0284(18) 0.0198(18) 0.0089(16)
C14 0.056(3) 0.043(2) 0.0266(19) 0.0142(17) 0.0187(18) 0.017(2)
C15 0.043(2) 0.0312(18) 0.0211(16) 0.0014(14) 0.0099(14) 0.0070(15)
C1B 0.0248(15) 0.0329(17) 0.0177(15) 0.0021(12) 0.0074(12) 0.0014(13)
C2B 0.0251(16) 0.0356(18) 0.034(2) 0.0074(15) 0.0068(14) -0.0031(14)
C3B 0.0239(14) 0.0158(12) 0.0247(16) -0.0035(11) 0.0028(12) -0.0009(11)
C4B 0.032(2) 0.048(2) 0.062(3) 0.032(2) -0.012(2) -0.0163(18)
C5B 0.042(3) 0.064(3) 0.085(4) 0.042(3) -0.031(3) -0.020(2)
C6B 0.0289(19) 0.052(3) 0.052(3) 0.006(2) -0.0092(18) -0.0060(18)
C7B 0.0294(18) 0.042(2) 0.034(2) -0.0073(17) 0.0080(15) -0.0114(16)
C8B 0.0311(17) 0.0361(19) 0.0236(17) -0.0015(14) 0.0076(13) -0.0074(15)
C9B 0.0328(17) 0.0166(14) 0.0271(17) -0.0011(12) 0.0054(13) 0.0037(12)
C10B 0.0227(14) 0.0197(14) 0.0298(17) 0.0032(12) 0.0007(12) 0.0025(11)
C11B 0.0257(15) 0.0170(13) 0.0207(15) 0.0056(11) -0.0034(11) -0.0033(11)
C12B 0.042(2) 0.0269(19) 0.035(2) 0.0134(15) -0.0023(17) -0.0084(15)
C13B 0.047(2) 0.055(3) 0.039(2) 0.016(2) 0.0081(19) -0.026(2)
C14B 0.036(2) 0.050(2) 0.038(2) 0.0028(19) 0.0146(17) -0.0161(18)
C15B 0.0292(17) 0.0374(19) 0.0245(17) -0.0001(14) 0.0088(13) -0.0054(14)
Cl1 0.0363(5) 0.0228(4) 0.0407(5) 0.0114(3) 0.0109(4) -0.0040(3)
Cl2 0.0294(4) 0.0230(4) 0.0263(4) -0.0015(3) 0.0072(3) 0.0062(3)
Cl1B 0.0454(5) 0.0202(4) 0.0263(4) 0.0048(3) 0.0074(4) -0.0041(3)
Cl2B 0.0453(5) 0.0253(4) 0.0209(4) -0.0065(3) 0.0085(3) -0.0033(3)
N1 0.0268(13) 0.0231(13) 0.0169(13) 0.0049(10) 0.0062(10) 0.0033(10)
N1B 0.0199(12) 0.0269(14) 0.0150(12) 0.0031(10) 0.0034(9) -0.0032(10)
P1 0.0214(4) 0.0218(4) 0.0215(4) 0.0015(3) 0.0086(3) -0.0007(3)
P1B 0.0218(3) 0.0174(3) 0.0159(3) -0.0002(3) 0.0047(3) -0.0009(3)

loop_
_atom_type_symbol
_atom_type_description
_atom_type_scat_dispersion_real
_atom_type_scat_dispersion_imag
_atom_type_scat_source
C C 0.0033 0.0016 'International Tables Vol C Tables 4.2.6.8 and 6.1.1.4'
H H 0.0000 0.0000 'International Tables Vol C Tables 4.2.6.8 and 6.1.1.4'
N N 0.0061 0.0033 'International Tables Vol C Tables 4.2.6.8 and 6.1.1.4'
P P 0.1023 0.0942 'International Tables Vol C Tables 4.2.6.8 and 6.1.1.4'
Cl Cl 0.1484 0.1585 'International Tables Vol C Tables 4.2.6.8 and 6.1.1.4'
Pd Pd -0.9988 1.0072 'International Tables Vol C Tables 4.2.6.8 and 6.1.1.4'

loop_
_geom_angle_atom_site_label_1
_geom_angle_atom_site_label_2
_geom_angle_atom_site_label_3
_geom_angle
N1 Pd1 P1 88.32(8)
N1 Pd1 Cl1 175.03(9)
P1 Pd1 Cl1 91.78(4)
N1 Pd1 Cl2 88.27(8)
P1 Pd1 Cl2 175.30(3)
Cl1 Pd1 Cl2 91.90(3)
N1B Pd1B P1B 89.59(8)
N1B Pd1B Cl1B 173.38(8)
P1B Pd1B Cl1B 90.76(3)
N1B Pd1B Cl2B 88.11(8)
P1B Pd1B Cl2B 174.97(3)
Cl1B Pd1B Cl2B 92.04(3)
C2 C1 P1 113.8(3)
C2 C1 H1A 108.8
P1 C1 H1A 108.8
C2 C1 H1B 108.8
P1 C1 H1B 108.8
H1A C1 H1B 107.7
C1 C2 H2A 109.5
C1 C2 H2B 109.5
H2A C2 H2B 109.5
C1 C2 H2C 109.5
H2A C2 H2C 109.5
H2B C2 H2C 109.5
C4 C3 C8 118.4(4)
C4 C3 P1 121.3(3)
C8 C3 P1 120.2(3)
C3 C4 C5 120.6(4)
C3 C4 H4 119.7
C5 C4 H4 119.7
C6 C5 C4 120.1(4)
C6 C5 H5 120.0
C4 C5 H5 120.0
C7 C6 C5 120.2(4)
C7 C6 H6 119.9
C5 C6 H6 119.9
C6 C7 C8 120.0(4)
C6 C7 H7 120.0
C8 C7 H7 120.0
C3 C8 C7 120.8(4)
C3 C8 H8 119.6
C7 C8 H8 119.6
C10 C9 P1 113.2(2)
C10 C9 H9A 108.9
P1 C9 H9A 108.9
C10 C9 H9B 108.9
P1 C9 H9B 108.9
H9A C9 H9B 107.8
C11 C10 C9 111.9(3)
C11 C10 H10A 109.2
C9 C10 H10A 109.2
C11 C10 H10B 109.2
C9 C10 H10B 109.2
H10A C10 H10B 107.9
N1 C11 C12 120.2(3)
N1 C11 C10 117.6(3)
C12 C11 C10 122.2(3)
C13 C12 C11 120.2(4)
C13 C12 H12 119.9
C11 C12 H12 119.9
C12 C13 C14 119.5(3)
C12 C13 H13 120.3
C14 C13 H13 120.3
C13 C14 C15 119.1(4)
C13 C14 H14 120.5
C15 C14 H14 120.5
N1 C15 C14 121.6(4)
N1 C15 H15 119.2
C14 C15 H15 119.2
C2B C1B P1B 112.0(2)
C2B C1B H1B1 109.2
P1B C1B H1B1 109.2
C2B C1B H1B2 109.2
P1B C1B H1B2 109.2
H1B1 C1B H1B2 107.9
C1B C2B H2B1 109.5
C1B C2B H2B2 109.5
H2B1 C2B H2B2 109.5
C1B C2B H2B3 109.5
H2B1 C2B H2B3 109.5
H2B2 C2B H2B3 109.5
C4B C3B C8B 118.6(3)
C4B C3B P1B 120.9(3)
C8B C3B P1B 120.5(3)
C5B C4B C3B 120.7(4)
C5B C4B H4B 119.7
C3B C4B H4B 119.7
C6B C5B C4B 120.6(5)
C6B C5B H5B 119.7
C4B C5B H5B 119.7
C5B C6B C7B 120.1(4)
C5B C6B H6B 120.0
C7B C6B H6B 120.0
C6B C7B C8B 119.4(4)
C6B C7B H7B 120.3
C8B C7B H7B 120.3
C7B C8B C3B 120.7(4)
C7B C8B H8B 119.7
C3B C8B H8B 119.7
C10B C9B P1B 113.8(2)
C10B C9B H9B1 108.8
P1B C9B H9B1 108.8
C10B C9B H9B2 108.8
P1B C9B H9B2 108.8
H9B1 C9B H9B2 107.7
C11B C10B C9B 111.7(3)
C11B C10B H10C 109.3
C9B C10B H10C 109.3
C11B C10B H10D 109.3
C9B C10B H10D 109.3
H10C C10B H10D 107.9
N1B C11B C12B 120.5(3)
N1B C11B C10B 118.9(3)
C12B C11B C10B 120.6(3)
C13B C12B C11B 119.2(4)
C13B C12B H12B 120.4
C11B C12B H12B 120.4
C12B C13B C14B 119.9(4)
C12B C13B H13B 120.1
C14B C13B H13B 120.1
C15B C14B C13B 118.3(4)
C15B C14B H14B 120.8
C13B C14B H14B 120.8
N1B C15B C14B 122.1(4)
N1B C15B H15B 119.0
C14B C15B H15B 119.0
C15 N1 C11 119.5(3)
C15 N1 Pd1 116.2(3)
C11 N1 Pd1 124.3(2)
C11B N1B C15B 120.0(3)
C11B N1B Pd1B 124.3(2)
C15B N1B Pd1B 115.7(3)
C3 P1 C1 105.19(17)
C3 P1 C9 106.55(18)
C1 P1 C9 105.81(19)
C3 P1 Pd1 112.55(12)
C1 P1 Pd1 118.08(14)
C9 P1 Pd1 107.93(12)
C3B P1B C1B 104.91(16)
C3B P1B C9B 106.70(16)
C1B P1B C9B 105.13(17)
C3B P1B Pd1B 113.04(11)
C1B P1B Pd1B 117.47(13)
C9B P1B Pd1B 108.83(12)

loop_
_geom_bond_atom_site_label_1
_geom_bond_atom_site_label_2
_geom_bond_distance
Pd1 N1 2.039(3)
Pd1 P1 2.2346(9)
Pd1 Cl1 2.2933(9)
Pd1 Cl2 2.3698(8)
Pd1B N1B 2.056(3)
Pd1B P1B 2.2291(8)
Pd1B Cl1B 2.3048(9)
Pd1B Cl2B 2.3647(8)
C1 C2 1.519(6)
C1 P1 1.821(3)
C1 H1A 0.9900
C1 H1B 0.9900
C2 H2A 0.9800
C2 H2B 0.9800
C2 H2C 0.9800
C3 C4 1.383(5)
C3 C8 1.388(6)
C3 P1 1.818(4)
C4 C5 1.391(6)
C4 H4 0.9500
C5 C6 1.372(7)
C5 H5 0.9500
C6 C7 1.369(7)
C6 H6 0.9500
C7 C8 1.389(6)
C7 H7 0.9500
C8 H8 0.9500
C9 C10 1.542(5)
C9 P1 1.844(4)
C9 H9A 0.9900
C9 H9B 0.9900
C10 C11 1.500(5)
C10 H10A 0.9900
C10 H10B 0.9900
C11 N1 1.352(5)
C11 C12 1.398(5)
C12 C13 1.368(7)
C12 H12 0.9500
C13 C14 1.370(7)
C13 H13 0.9500
C14 C15 1.392(6)
C14 H14 0.9500
C15 N1 1.351(5)
C15 H15 0.9500
C1B C2B 1.529(5)
C1B P1B 1.826(3)
C1B H1B1 0.9900
C1B H1B2 0.9900
C2B H2B1 0.9800
C2B H2B2 0.9800
C2B H2B3 0.9800
C3B C4B 1.380(6)
C3B C8B 1.398(5)
C3B P1B 1.807(3)
C4B C5B 1.378(6)
C4B H4B 0.9500
C5B C6B 1.371(7)
C5B H5B 0.9500
C6B C7B 1.385(6)
C6B H6B 0.9500
C7B C8B 1.386(5)
C7B H7B 0.9500
C8B H8B 0.9500
C9B C10B 1.531(5)
C9B P1B 1.830(3)
C9B H9B1 0.9900
C9B H9B2 0.9900
C10B C11B 1.506(5)
C10B H10C 0.9900
C10B H10D 0.9900
C11B N1B 1.339(4)
C11B C12B 1.399(5)
C12B C13B 1.374(7)
C12B H12B 0.9500
C13B C14B 1.383(8)
C13B H13B 0.9500
C14B C15B 1.378(6)
C14B H14B 0.9500
C15B N1B 1.343(4)
C15B H15B 0.9500
